data_4128836
loop_
_publ_author_name
'Su, Yuanting'
'Huan Do, Dinh Cao'
'Li, Yongxin'
'Kinjo, Rei'

_publ_section_title
;
 Metal-Free Selective Borylation of Arenes by a Diazadiborinine via
 C-H/C-F Bond Activation and Dearomatization.
;
_journal_issue 35
_journal_name_full 'Journal of the American Chemical Society'
_journal_page_first 13729
_journal_page_last 13733
_journal_paper_doi 10.1021/jacs.9b06022
_journal_volume 141
_journal_year 2019
_chemical_formula_sum 'C61 H55 B2 Cl3 N4'
_chemical_formula_weight 972.06
_space_group_crystal_system monoclinic
_space_group_IT_number 14
_space_group_name_Hall '-P 2yn'
_space_group_name_H-M_alt 'P 1 21/n 1'
_atom_sites_solution_hydrogens geom
_cell_angle_alpha 90
_cell_angle_beta 99.7639(12)
_cell_angle_gamma 90
_cell_formula_units_Z 4
_cell_length_a 16.2643(5)
_cell_length_b 18.3466(5)
_cell_length_c 17.5397(6)
_cell_measurement_reflns_used 9886
_cell_measurement_temperature 100.(2)
_cell_measurement_theta_max 29.4367
_cell_measurement_theta_min 2.5414
_cell_volume 5157.9(3)
_computing_cell_refinement 'SAINT V8.37A (Bruker AXS Inc., 2015)'
_computing_data_collection 'APEX3 (Bruker AXS Inc., 2016)'
_computing_data_reduction 'SAINT V8.37A (Bruker AXS Inc., 2015)'
_computing_molecular_graphics 'XP (Bruker AXS Inc., 2016)'
_computing_publication_material 'APEX3 (Bruker AXS Inc., 2016)'
_computing_structure_refinement 'SHELXL-2014/7 (Sheldrick, 2014)'
_computing_structure_solution 'XT, VERSION 2014/5'
_diffrn_ambient_temperature 100.(2)
_diffrn_detector_area_resol_mean 7.4074
_diffrn_measured_fraction_theta_full 0.999
_diffrn_measured_fraction_theta_max 0.999
_diffrn_measurement_device_type 'Photon II CPADs detector'
_diffrn_measurement_method 'phi and omega scans'
_diffrn_radiation_monochromator 'Multilayer Mirror'
_diffrn_radiation_type MoK\a
_diffrn_radiation_wavelength 0.71073
_diffrn_reflns_av_R_equivalents 0.0916
_diffrn_reflns_av_unetI/netI 0.0533
_diffrn_reflns_limit_h_max 22
_diffrn_reflns_limit_h_min -22
_diffrn_reflns_limit_k_max 25
_diffrn_reflns_limit_k_min -25
_diffrn_reflns_limit_l_max 24
_diffrn_reflns_limit_l_min -24
_diffrn_reflns_number 126479
_diffrn_reflns_theta_full 29.57
_diffrn_reflns_theta_max 29.57
_diffrn_reflns_theta_min 2.22
_diffrn_source 'Incoatec microfocus source'
_diffrn_source_type 'Bruker D8 Quest'
_exptl_absorpt_coefficient_mu 0.222
_exptl_absorpt_correction_T_max 0.95
_exptl_absorpt_correction_T_min 0.87
_exptl_absorpt_correction_type multi-scan
_exptl_absorpt_process_details
;
SADABS-2016/2 - Bruker AXS area detector scaling and absorption correction
;
_exptl_crystal_colour colourless
_exptl_crystal_density_diffrn 1.252
_exptl_crystal_density_method 'not measured'
_exptl_crystal_description block
_exptl_crystal_F_000 2040
_exptl_crystal_size_max 0.320
_exptl_crystal_size_mid 0.300
_exptl_crystal_size_min 0.240
_refine_diff_density_max 0.832
_refine_diff_density_min -1.037
_refine_ls_extinction_method none
_refine_ls_goodness_of_fit_ref 1.036
_refine_ls_hydrogen_treatment constr
_refine_ls_matrix_type full
_refine_ls_number_parameters 679
_refine_ls_number_reflns 14438
_refine_ls_number_restraints 312
_refine_ls_restrained_S_all 1.027
_refine_ls_R_factor_all 0.1091
_refine_ls_R_factor_gt 0.0618
_refine_ls_shift/su_max 0.001
_refine_ls_shift/su_mean 0.000
_refine_ls_structure_factor_coef Fsqd
_refine_ls_weighting_details 'w=1/[\s^2^(Fo^2^)+(0.0650P)^2^+7.6677P] where P=(Fo^2^+2Fc^2^)/3'
_refine_ls_weighting_scheme calc
_refine_ls_wR_factor_gt 0.1455
_refine_ls_wR_factor_ref 0.1790
_reflns_number_gt 9640
_reflns_number_total 14438
_reflns_threshold_expression 'I > 2\s(I)'
_cod_data_source_file ja9b06022_si_004.cif
_cod_data_source_block rei760m
_cod_depositor_comments
;
The following automatic conversions were performed:

data item '_exptl_absorpt_correction_type' value 'Multi-Scan' was
changed to 'multi-scan' in accordance with the
/home/data/users/saulius/crontab/automatic-downloads/current/ACS/lib/dictionaries/cif_core.dic
dictionary named 'cif_core.dic' version 2.4.2 last updated on
2011-04-26.

Automatic conversion script
Id: cif_fix_values 6909 2019-04-08 15:41:33Z antanas 
;
_cod_database_code 4128836

loop_
_space_group_symop_operation_xyz
'x, y, z'
'-x+1/2, y+1/2, -z+1/2'
'-x, -y, -z'
'x-1/2, -y-1/2, z-1/2'

loop_
_atom_site_type_symbol
_atom_site_label
_atom_site_fract_x
_atom_site_fract_y
_atom_site_fract_z
_atom_site_U_iso_or_equiv
_atom_site_adp_type
_atom_site_calc_flag
_atom_site_refinement_flags_adp
_atom_site_refinement_flags_occupancy
_atom_site_refinement_flags_posn
_atom_site_occupancy
_atom_site_disorder_assembly
_atom_site_disorder_group
B B1 0.29639(15) 0.41960(13) 0.62475(15) 0.0188(5) Uani d . . . 1.0 . .
B B2 0.29045(17) 0.58846(13) 0.59691(15) 0.0216(5) Uani d . . . 1.0 . .
C C1 0.35136(14) 0.35117(12) 0.60719(14) 0.0225(5) Uani d . . . 1.0 . .
C C2 0.34281(17) 0.28110(13) 0.63572(16) 0.0320(6) Uani d . . . 1.0 . .
H H2 0.2995 0.2714 0.6645 0.038 Uiso calc U . R 1.0 . .
C C3 0.3962(2) 0.22565(16) 0.6229(2) 0.0479(8) Uani d . . . 1.0 . .
H H3 0.3904 0.1786 0.6439 0.058 Uiso calc U . R 1.0 . .
C C4 0.4581(2) 0.23841(19) 0.5795(2) 0.0563(10) Uani d . . . 1.0 . .
H H4 0.4943 0.2 0.5702 0.068 Uiso calc U . R 1.0 . .
C C5 0.46740(19) 0.3071(2) 0.54942(19) 0.0473(8) Uani d . . . 1.0 . .
H H5 0.5099 0.316 0.5195 0.057 Uiso calc U . R 1.0 . .
C C6 0.41379(15) 0.36337(14) 0.56348(15) 0.0278(5) Uani d . . . 1.0 . .
H H6 0.4202 0.4105 0.5429 0.033 Uiso calc U . R 1.0 . .
C C7 0.35578(13) 0.54855(11) 0.66195(13) 0.0177(4) Uani d . . . 1.0 . .
C C8 0.45087(14) 0.52279(12) 0.76677(13) 0.0197(4) Uani d . . . 1.0 . .
C C9 0.41275(13) 0.45957(12) 0.74102(13) 0.0191(4) Uani d . . . 1.0 . .
C C10 0.42636(14) 0.38640(12) 0.77685(13) 0.0209(4) Uani d . . . 1.0 . .
C C11 0.37181(16) 0.35985(13) 0.82378(14) 0.0246(5) Uani d . . . 1.0 . .
H H11 0.3258 0.3887 0.8325 0.03 Uiso calc U . R 1.0 . .
C C12 0.38459(17) 0.29146(14) 0.85776(15) 0.0289(5) Uani d . . . 1.0 . .
H H12 0.3468 0.2733 0.8889 0.035 Uiso calc U . R 1.0 . .
C C13 0.45223(17) 0.24996(13) 0.84625(15) 0.0304(6) Uani d . . . 1.0 . .
H H13 0.4608 0.2032 0.8694 0.036 Uiso calc U . R 1.0 . .
C C14 0.50751(16) 0.27627(14) 0.80108(17) 0.0326(6) Uani d . . . 1.0 . .
H H14 0.5542 0.2478 0.7935 0.039 Uiso calc U . R 1.0 . .
C C15 0.49461(15) 0.34449(13) 0.76682(16) 0.0272(5) Uani d . . . 1.0 . .
H H15 0.533 0.3626 0.7362 0.033 Uiso calc U . R 1.0 . .
C C16 0.51486(15) 0.53700(13) 0.83568(14) 0.0260(5) Uani d . . . 1.0 . .
C C17 0.59427(18) 0.50580(18) 0.84127(19) 0.0416(7) Uani d . . . 1.0 . .
H H17 0.6076 0.4764 0.8005 0.05 Uiso calc U . R 1.0 . .
C C18 0.6535(2) 0.5183(2) 0.9072(2) 0.0560(9) Uani d . . . 1.0 . .
H H18 0.7077 0.4978 0.9112 0.067 Uiso calc U . R 1.0 . .
C C19 0.6333(2) 0.56089(19) 0.9675(2) 0.0564(10) Uani d . . . 1.0 . .
H H19 0.6737 0.5693 1.0125 0.068 Uiso calc U . R 1.0 . .
C C20 0.5562(3) 0.5901(2) 0.9616(2) 0.0744(14) Uani d . . . 1.0 . .
H H20 0.5423 0.6184 1.0029 0.089 Uiso calc U . R 1.0 . .
C C21 0.4971(2) 0.5791(2) 0.8956(2) 0.0568(10) Uani d . . . 1.0 . .
H H21 0.4436 0.6009 0.8918 0.068 Uiso calc U . R 1.0 . .
C C22 0.44997(14) 0.65059(11) 0.71618(13) 0.0202(4) Uani d . . . 1.0 . .
C C23 0.41525(16) 0.70826(13) 0.75150(15) 0.0272(5) Uani d . . . 1.0 . .
C C24 0.33863(18) 0.69964(17) 0.78788(18) 0.0400(7) Uani d . . . 1.0 . .
H H24A 0.2895 0.7152 0.7512 0.06 Uiso calc U . R 1.0 . .
H H24B 0.3441 0.7297 0.8347 0.06 Uiso calc U . R 1.0 . .
H H24C 0.3323 0.6484 0.8015 0.06 Uiso calc U . R 1.0 . .
C C25 0.45236(17) 0.77676(13) 0.74818(16) 0.0331(6) Uani d . . . 1.0 . .
H H25 0.4305 0.817 0.7724 0.04 Uiso calc U . R 1.0 . .
C C26 0.51943(18) 0.78794(13) 0.71101(17) 0.0337(6) Uani d . . . 1.0 . .
C C27 0.5586(2) 0.86231(14) 0.7080(2) 0.0503(9) Uani d . . . 1.0 . .
H H27A 0.5285 0.8977 0.7349 0.075 Uiso calc U . R 1.0 . .
H H27B 0.5554 0.8772 0.6539 0.075 Uiso calc U . R 1.0 . .
H H27C 0.6171 0.8603 0.7331 0.075 Uiso calc U . R 1.0 . .
C C28 0.55114(17) 0.72905(13) 0.67535(17) 0.0312(6) Uani d . . . 1.0 . .
H H28 0.5967 0.7364 0.6488 0.037 Uiso calc U . R 1.0 . .
C C29 0.51733(15) 0.65952(12) 0.67787(14) 0.0237(5) Uani d . . . 1.0 . .
C C30 0.55209(18) 0.59626(14) 0.63927(18) 0.0355(6) Uani d . . . 1.0 . .
H H30A 0.5735 0.5595 0.6782 0.053 Uiso calc U . R 1.0 . .
H H30B 0.5975 0.6132 0.6135 0.053 Uiso calc U . R 1.0 . .
H H30C 0.508 0.5747 0.6009 0.053 Uiso calc U . R 1.0 . .
C C31 0.25701(13) 0.52891(11) 0.53204(13) 0.0176(4) Uani d . . . 1.0 . .
C C32 0.18710(13) 0.47225(11) 0.42740(13) 0.0182(4) Uani d . . . 1.0 . .
C C33 0.21224(13) 0.42125(11) 0.48232(12) 0.0167(4) Uani d . . . 1.0 . .
C C34 0.19723(14) 0.34156(12) 0.47505(13) 0.0203(4) Uani d . . . 1.0 . .
C C35 0.24007(16) 0.30030(14) 0.42839(17) 0.0314(6) Uani d . . . 1.0 . .
H H35 0.2801 0.3229 0.4025 0.038 Uiso calc U . R 1.0 . .
C C36 0.22478(19) 0.22594(15) 0.4193(2) 0.0444(8) Uani d . . . 1.0 . .
H H36 0.2548 0.198 0.3876 0.053 Uiso calc U . R 1.0 . .
C C37 0.1663(2) 0.19264(14) 0.45596(19) 0.0431(8) Uani d . . . 1.0 . .
H H37 0.1565 0.1417 0.4503 0.052 Uiso calc U . R 1.0 . .
C C38 0.12246(19) 0.23376(15) 0.50075(17) 0.0386(7) Uani d . . . 1.0 . .
H H38 0.0811 0.2111 0.525 0.046 Uiso calc U . R 1.0 . .
C C39 0.13752(16) 0.30798(14) 0.51114(14) 0.0276(5) Uani d . . . 1.0 . .
H H39 0.1071 0.3356 0.5428 0.033 Uiso calc U . R 1.0 . .
C C40 0.13465(15) 0.46406(12) 0.35037(13) 0.0220(5) Uani d . . . 1.0 . .
C C41 0.04985(19) 0.45299(19) 0.34475(18) 0.0458(8) Uani d . . . 1.0 . .
H H41 0.0258 0.4517 0.3904 0.055 Uiso calc U . R 1.0 . .
C C42 -0.0008(2) 0.4438(2) 0.27321(19) 0.0541(10) Uani d . . . 1.0 . .
H H42 -0.059 0.4363 0.2703 0.065 Uiso calc U . R 1.0 . .
C C43 0.0330(2) 0.44538(14) 0.20721(17) 0.0405(7) Uani d . . . 1.0 . .
H H43 -0.0016 0.4389 0.1583 0.049 Uiso calc U . R 1.0 . .
C C44 0.1177(2) 0.45643(18) 0.21154(17) 0.0447(8) Uani d . . . 1.0 . .
H H44 0.1412 0.4576 0.1656 0.054 Uiso calc U . R 1.0 . .
C C45 0.16837(18) 0.46581(17) 0.28294(15) 0.0367(6) Uani d . . . 1.0 . .
H H45 0.2266 0.4735 0.2856 0.044 Uiso calc U . R 1.0 . .
C C46 0.21429(14) 0.60708(11) 0.41686(13) 0.0192(4) Uani d . . . 1.0 . .
C C47 0.14855(15) 0.65551(13) 0.41542(15) 0.0270(5) Uani d . . . 1.0 . .
C C48 0.07267(17) 0.63753(18) 0.44958(19) 0.0415(7) Uani d . . . 1.0 . .
H H48A 0.0324 0.6114 0.4113 0.062 Uiso calc U . R 1.0 . .
H H48B 0.0473 0.6827 0.4645 0.062 Uiso calc U . R 1.0 . .
H H48C 0.0886 0.6068 0.4954 0.062 Uiso calc U . R 1.0 . .
C C49 0.15581(19) 0.72322(14) 0.37992(18) 0.0388(7) Uani d . . . 1.0 . .
H H49 0.1123 0.7579 0.3789 0.047 Uiso calc U . R 1.0 . .
C C50 0.2236(2) 0.74101(14) 0.34654(18) 0.0419(7) Uani d . . . 1.0 . .
C C51 0.2311(3) 0.81557(18) 0.3113(2) 0.0704(13) Uani d . . . 1.0 . .
H H51A 0.1763 0.8392 0.3019 0.106 Uiso calc U . R 1.0 . .
H H51B 0.2517 0.8103 0.2622 0.106 Uiso calc U . R 1.0 . .
H H51C 0.2702 0.8454 0.347 0.106 Uiso calc U . R 1.0 . .
C C52 0.2864(2) 0.68986(15) 0.34658(16) 0.0372(6) Uani d . . . 1.0 . .
H H52 0.3323 0.7011 0.3217 0.045 Uiso calc U . R 1.0 . .
C C53 0.28357(16) 0.62253(13) 0.38219(14) 0.0260(5) Uani d . . . 1.0 . .
C C54 0.35525(19) 0.57002(16) 0.3880(2) 0.0409(7) Uani d . . . 1.0 . .
H H54A 0.3883 0.5722 0.4402 0.061 Uiso calc U . R 1.0 . .
H H54B 0.3905 0.5831 0.35 0.061 Uiso calc U . R 1.0 . .
H H54C 0.3337 0.5205 0.3776 0.061 Uiso calc U . R 1.0 . .
C C60 0.3925(5) 0.8575(4) 0.5291(4) 0.0563(18) Uani d U P . 0.514(4) A 1
H H60A 0.3901 0.8201 0.5684 0.085 Uiso calc U P R 0.514(4) A 1
H H60B 0.45 0.8622 0.5197 0.085 Uiso calc U P R 0.514(4) A 1
H H60C 0.3561 0.8436 0.4809 0.085 Uiso calc U P R 0.514(4) A 1
C C61 0.3641(2) 0.92929(19) 0.5570(2) 0.0356(12) Uani d U P G 0.514(4) A 1
C C62 0.3301(3) 0.93263(17) 0.6244(2) 0.0321(13) Uani d U P G 0.514(4) A 1
H H62 0.328 0.8901 0.6549 0.039 Uiso calc U P R 0.514(4) A 1
C C63 0.2990(2) 0.9982(2) 0.64726(19) 0.0345(12) Uani d U P G 0.514(4) A 1
H H63 0.2758 1.0005 0.6934 0.041 Uiso calc U P R 0.514(4) A 1
C C64 0.3020(2) 1.06047(16) 0.6026(2) 0.0370(13) Uani d U P G 0.514(4) A 1
H H64 0.2808 1.1053 0.6183 0.044 Uiso calc U P R 0.514(4) A 1
C C65 0.3360(3) 1.05713(19) 0.5352(2) 0.0420(16) Uani d U P G 0.514(4) A 1
H H65 0.3381 1.0997 0.5047 0.05 Uiso calc U P R 0.514(4) A 1
C C66 0.3671(2) 0.9915(2) 0.51235(19) 0.0372(12) Uani d U P G 0.514(4) A 1
H H66 0.3903 0.9893 0.4662 0.045 Uiso calc U P R 0.514(4) A 1
C C60A 0.2583(4) 1.0421(4) 0.6361(4) 0.0468(17) Uani d U P . 0.486(4) A 2
H H60D 0.2597 1.0949 0.6283 0.07 Uiso calc U P R 0.486(4) A 2
H H60E 0.2748 1.031 0.6912 0.07 Uiso calc U P R 0.486(4) A 2
H H60F 0.2016 1.024 0.6181 0.07 Uiso calc U P R 0.486(4) A 2
C C61A 0.3179(2) 1.0056(2) 0.5909(2) 0.0311(12) Uani d U P G 0.486(4) A 2
C C62A 0.3504(3) 1.04442(15) 0.5347(2) 0.0294(14) Uani d U P G 0.486(4) A 2
H H62A 0.3361 1.0943 0.5257 0.035 Uiso calc U P R 0.486(4) A 2
C C63A 0.4037(3) 1.01033(19) 0.4918(2) 0.0330(12) Uani d U P G 0.486(4) A 2
H H63A 0.4258 1.0369 0.4534 0.04 Uiso calc U P R 0.486(4) A 2
C C64A 0.4245(2) 0.9374(2) 0.5049(2) 0.0377(13) Uani d U P G 0.486(4) A 2
H H64A 0.461 0.9141 0.4756 0.045 Uiso calc U P R 0.486(4) A 2
C C65A 0.3921(3) 0.89857(16) 0.5611(3) 0.0372(14) Uani d U P G 0.486(4) A 2
H H65A 0.4064 0.8487 0.5701 0.045 Uiso calc U P R 0.486(4) A 2
C C66A 0.3388(3) 0.9327(2) 0.6041(2) 0.0339(15) Uani d U P G 0.486(4) A 2
H H66A 0.3167 0.9061 0.6425 0.041 Uiso calc U P R 0.486(4) A 2
Cl Cl1 0.20870(4) 0.39708(3) 0.67848(3) 0.02577(13) Uani d . . . 1.0 . .
Cl Cl2 0.32992(5) 0.67227(4) 0.56061(4) 0.03701(17) Uani d . . . 1.0 . .
Cl Cl3 0.19574(4) 0.61100(4) 0.64335(4) 0.03270(15) Uani d . . . 1.0 . .
N N1 0.35388(11) 0.47636(10) 0.67526(11) 0.0176(4) Uani d . . . 1.0 . .
N N2 0.41514(11) 0.57778(10) 0.71713(11) 0.0183(4) Uani d . . . 1.0 . .
N N3 0.25627(11) 0.45717(9) 0.54716(11) 0.0171(4) Uani d . . . 1.0 . .
N N4 0.21593(11) 0.53921(9) 0.45886(10) 0.0173(4) Uani d . . . 1.0 . .

loop_
_atom_site_aniso_label
_atom_site_aniso_U_11
_atom_site_aniso_U_22
_atom_site_aniso_U_33
_atom_site_aniso_U_12
_atom_site_aniso_U_13
_atom_site_aniso_U_23
B1 0.0190(11) 0.0182(11) 0.0176(12) -0.0048(9) -0.0015(9) 0.0013(9)
B2 0.0271(13) 0.0156(11) 0.0203(13) -0.0004(9) -0.0011(10) 0.0003(9)
C1 0.0210(11) 0.0199(10) 0.0237(12) 0.0000(8) -0.0049(9) -0.0009(9)
C2 0.0351(14) 0.0204(11) 0.0359(15) 0.0007(10) -0.0067(11) 0.0009(10)
C3 0.057(2) 0.0236(13) 0.056(2) 0.0114(13) -0.0136(16) -0.0067(13)
C4 0.057(2) 0.0439(18) 0.061(2) 0.0279(16) -0.0086(18) -0.0212(16)
C5 0.0340(15) 0.063(2) 0.0436(18) 0.0144(14) 0.0045(13) -0.0192(16)
C6 0.0245(12) 0.0308(12) 0.0272(13) 0.0023(9) 0.0022(10) -0.0070(10)
C7 0.0204(10) 0.0169(9) 0.0155(10) -0.0008(8) 0.0019(8) -0.0018(8)
C8 0.0202(10) 0.0198(10) 0.0178(11) 0.0015(8) -0.0007(8) -0.0011(8)
C9 0.0188(10) 0.0203(10) 0.0167(11) 0.0000(8) -0.0012(8) 0.0017(8)
C10 0.0212(10) 0.0194(10) 0.0189(11) -0.0035(8) -0.0055(8) 0.0010(8)
C11 0.0287(12) 0.0256(11) 0.0183(11) -0.0008(9) 0.0005(9) 0.0006(9)
C12 0.0360(14) 0.0274(12) 0.0219(12) -0.0062(10) 0.0010(10) 0.0047(9)
C13 0.0355(14) 0.0205(11) 0.0305(14) -0.0035(10) -0.0075(11) 0.0073(10)
C14 0.0250(12) 0.0268(12) 0.0429(16) 0.0045(10) -0.0034(11) 0.0067(11)
C15 0.0214(11) 0.0255(11) 0.0338(14) 0.0008(9) 0.0023(10) 0.0082(10)
C16 0.0289(12) 0.0208(11) 0.0233(12) -0.0017(9) -0.0094(10) 0.0005(9)
C17 0.0305(14) 0.0503(17) 0.0397(17) 0.0012(12) -0.0070(12) 0.0018(13)
C18 0.0354(17) 0.069(2) 0.055(2) -0.0018(16) -0.0178(15) 0.0111(18)
C19 0.061(2) 0.0482(18) 0.0450(19) -0.0093(16) -0.0346(17) 0.0031(15)
C20 0.084(3) 0.081(3) 0.042(2) 0.029(2) -0.036(2) -0.0307(19)
C21 0.053(2) 0.066(2) 0.0410(19) 0.0239(17) -0.0192(15) -0.0243(16)
C22 0.0238(11) 0.0140(9) 0.0198(11) -0.0001(8) -0.0045(9) -0.0028(8)
C23 0.0288(12) 0.0240(11) 0.0251(12) 0.0064(9) -0.0056(10) -0.0061(9)
C24 0.0373(15) 0.0448(16) 0.0381(16) 0.0080(12) 0.0069(12) -0.0186(13)
C25 0.0398(15) 0.0195(11) 0.0335(14) 0.0076(10) -0.0122(12) -0.0099(10)
C26 0.0382(14) 0.0175(11) 0.0381(15) -0.0036(10) -0.0142(12) -0.0008(10)
C27 0.064(2) 0.0169(12) 0.060(2) -0.0090(12) -0.0178(17) 0.0018(12)
C28 0.0295(13) 0.0226(12) 0.0390(15) -0.0055(10) -0.0016(11) 0.0030(10)
C29 0.0243(11) 0.0181(10) 0.0273(12) 0.0001(8) 0.0001(9) -0.0001(9)
C30 0.0379(15) 0.0255(12) 0.0480(17) -0.0012(11) 0.0210(13) -0.0032(11)
C31 0.0176(10) 0.0186(10) 0.0164(10) 0.0010(8) 0.0022(8) 0.0012(8)
C32 0.0198(10) 0.0178(10) 0.0166(10) -0.0026(8) 0.0016(8) -0.0009(8)
C33 0.0153(9) 0.0172(9) 0.0168(10) -0.0034(7) 0.0002(8) -0.0007(8)
C34 0.0204(10) 0.0175(10) 0.0203(11) -0.0034(8) -0.0040(8) 0.0013(8)
C35 0.0283(13) 0.0251(12) 0.0405(16) -0.0049(10) 0.0052(11) -0.0081(11)
C36 0.0413(16) 0.0245(13) 0.064(2) -0.0001(11) -0.0008(15) -0.0184(13)
C37 0.0527(18) 0.0184(12) 0.0494(18) -0.0085(12) -0.0168(15) 0.0013(12)
C38 0.0461(16) 0.0316(14) 0.0328(15) -0.0221(12) -0.0084(12) 0.0104(11)
C39 0.0311(13) 0.0277(12) 0.0223(12) -0.0105(10) -0.0006(10) 0.0029(9)
C40 0.0314(12) 0.0152(10) 0.0173(11) -0.0019(8) -0.0024(9) 0.0010(8)
C41 0.0373(16) 0.068(2) 0.0283(15) -0.0268(15) -0.0047(12) 0.0091(14)
C42 0.0449(18) 0.071(2) 0.0385(18) -0.0358(17) -0.0171(14) 0.0136(16)
C43 0.064(2) 0.0219(12) 0.0261(14) -0.0036(12) -0.0196(13) 0.0009(10)
C44 0.059(2) 0.0514(18) 0.0205(14) 0.0251(15) -0.0036(13) -0.0047(12)
C45 0.0352(14) 0.0519(17) 0.0208(13) 0.0189(13) -0.0012(11) -0.0029(11)
C46 0.0261(11) 0.0132(9) 0.0164(10) -0.0012(8) -0.0014(8) 0.0010(8)
C47 0.0254(12) 0.0252(11) 0.0263(13) 0.0041(9) -0.0071(10) -0.0041(9)
C48 0.0278(14) 0.0521(18) 0.0426(17) 0.0103(12) 0.0000(12) -0.0075(14)
C49 0.0426(16) 0.0216(12) 0.0431(17) 0.0084(11) -0.0187(13) -0.0019(11)
C50 0.0566(19) 0.0224(12) 0.0369(16) -0.0079(12) -0.0199(14) 0.0085(11)
C51 0.090(3) 0.0293(16) 0.076(3) -0.0185(17) -0.030(2) 0.0272(17)
C52 0.0515(17) 0.0305(13) 0.0284(14) -0.0142(12) 0.0037(12) 0.0076(11)
C53 0.0366(13) 0.0208(11) 0.0213(12) -0.0041(9) 0.0065(10) -0.0005(9)
C54 0.0384(16) 0.0365(15) 0.0545(19) 0.0002(12) 0.0274(14) -0.0013(13)
C60 0.056(4) 0.062(4) 0.051(4) 0.010(3) 0.009(3) -0.016(3)
C61 0.025(3) 0.050(3) 0.029(3) 0.004(2) -0.004(2) -0.005(2)
C62 0.027(3) 0.041(3) 0.024(3) -0.001(2) -0.005(2) -0.002(2)
C63 0.029(3) 0.043(3) 0.031(3) -0.007(2) 0.005(2) -0.004(2)
C64 0.030(3) 0.039(3) 0.042(3) -0.006(2) 0.005(2) -0.004(2)
C65 0.030(3) 0.054(3) 0.039(3) -0.005(3) -0.002(3) 0.004(3)
C66 0.026(3) 0.059(3) 0.025(3) -0.004(2) -0.001(2) -0.004(2)
C60A 0.045(4) 0.044(3) 0.055(4) -0.005(3) 0.020(3) -0.009(3)
C61A 0.024(2) 0.038(3) 0.029(3) -0.0038(19) -0.0009(19) -0.0071(19)
C62A 0.027(3) 0.034(3) 0.025(3) -0.005(2) -0.005(2) 0.001(2)
C63A 0.036(3) 0.037(3) 0.024(3) -0.004(2) 0.001(2) -0.002(2)
C64A 0.044(3) 0.039(3) 0.031(3) 0.006(2) 0.009(2) -0.003(2)
C65A 0.038(3) 0.038(3) 0.036(3) 0.006(2) 0.006(2) 0.004(2)
C66A 0.031(3) 0.039(3) 0.032(3) -0.003(2) 0.005(3) 0.005(2)
Cl1 0.0232(3) 0.0337(3) 0.0204(3) -0.0072(2) 0.0037(2) 0.0049(2)
Cl2 0.0456(4) 0.0286(3) 0.0319(4) -0.0088(3) -0.0078(3) 0.0033(3)
Cl3 0.0296(3) 0.0366(3) 0.0301(3) 0.0114(2) -0.0001(2) -0.0090(3)
N1 0.0182(9) 0.0175(8) 0.0160(9) -0.0010(7) 0.0001(7) 0.0003(7)
N2 0.0192(9) 0.0169(8) 0.0174(9) 0.0000(7) -0.0010(7) -0.0018(7)
N3 0.0182(8) 0.0161(8) 0.0162(9) -0.0022(7) 0.0011(7) 0.0008(7)
N4 0.0209(9) 0.0151(8) 0.0149(9) -0.0022(7) -0.0002(7) 0.0003(7)

loop_
_atom_type_symbol
_atom_type_description
_atom_type_scat_dispersion_real
_atom_type_scat_dispersion_imag
_atom_type_scat_source
C C 0.0033 0.0016 'International Tables Vol C Tables 4.2.6.8 and 6.1.1.4'
H H 0.0000 0.0000 'International Tables Vol C Tables 4.2.6.8 and 6.1.1.4'
B B 0.0013 0.0007 'International Tables Vol C Tables 4.2.6.8 and 6.1.1.4'
Cl Cl 0.1484 0.1585 'International Tables Vol C Tables 4.2.6.8 and 6.1.1.4'
N N 0.0061 0.0033 'International Tables Vol C Tables 4.2.6.8 and 6.1.1.4'

loop_
_geom_angle_atom_site_label_1
_geom_angle_atom_site_label_2
_geom_angle_atom_site_label_3
_geom_angle
N3 B1 N1 108.61(17)
N3 B1 C1 109.99(19)
N1 B1 C1 109.28(18)
N3 B1 Cl1 106.98(15)
N1 B1 Cl1 106.99(16)
C1 B1 Cl1 114.78(16)
C7 B2 C31 107.37(18)
C7 B2 Cl2 113.88(17)
C31 B2 Cl2 115.09(17)
C7 B2 Cl3 106.38(16)
C31 B2 Cl3 104.45(16)
Cl2 B2 Cl3 108.93(13)
C6 C1 C2 118.2(2)
C6 C1 B1 117.6(2)
C2 C1 B1 124.1(2)
C3 C2 C1 121.1(3)
C3 C2 H2 119.5
C1 C2 H2 119.5
C4 C3 C2 120.2(3)
C4 C3 H3 119.9
C2 C3 H3 119.9
C3 C4 C5 120.1(3)
C3 C4 H4 120.0
C5 C4 H4 120.0
C4 C5 C6 119.5(3)
C4 C5 H5 120.2
C6 C5 H5 120.2
C1 C6 C5 120.9(3)
C1 C6 H6 119.6
C5 C6 H6 119.6
N1 C7 N2 107.45(19)
N1 C7 B2 122.84(19)
N2 C7 B2 129.39(19)
C9 C8 N2 107.01(19)
C9 C8 C16 129.9(2)
N2 C8 C16 122.97(19)
C8 C9 N1 107.21(19)
C8 C9 C10 127.3(2)
N1 C9 C10 125.40(19)
C15 C10 C11 119.0(2)
C15 C10 C9 120.9(2)
C11 C10 C9 120.1(2)
C12 C11 C10 120.3(2)
C12 C11 H11 119.9
C10 C11 H11 119.9
C13 C12 C11 120.0(2)
C13 C12 H12 120.0
C11 C12 H12 120.0
C12 C13 C14 120.2(2)
C12 C13 H13 119.9
C14 C13 H13 119.9
C13 C14 C15 119.8(2)
C13 C14 H14 120.1
C15 C14 H14 120.1
C10 C15 C14 120.7(2)
C10 C15 H15 119.6
C14 C15 H15 119.6
C21 C16 C17 119.2(3)
C21 C16 C8 120.9(2)
C17 C16 C8 119.9(2)
C18 C17 C16 119.4(3)
C18 C17 H17 120.3
C16 C17 H17 120.3
C17 C18 C19 120.1(3)
C17 C18 H18 119.9
C19 C18 H18 119.9
C20 C19 C18 119.8(3)
C20 C19 H19 120.1
C18 C19 H19 120.1
C19 C20 C21 120.6(4)
C19 C20 H20 119.7
C21 C20 H20 119.7
C16 C21 C20 120.9(3)
C16 C21 H21 119.6
C20 C21 H21 119.6
C29 C22 C23 122.6(2)
C29 C22 N2 117.09(19)
C23 C22 N2 120.3(2)
C22 C23 C25 117.0(2)
C22 C23 C24 122.5(2)
C25 C23 C24 120.5(2)
C23 C24 H24A 109.5
C23 C24 H24B 109.5
H24A C24 H24B 109.5
C23 C24 H24C 109.5
H24A C24 H24C 109.5
H24B C24 H24C 109.5
C26 C25 C23 122.3(2)
C26 C25 H25 118.8
C23 C25 H25 118.8
C25 C26 C28 118.7(2)
C25 C26 C27 121.6(3)
C28 C26 C27 119.7(3)
C26 C27 H27A 109.5
C26 C27 H27B 109.5
H27A C27 H27B 109.5
C26 C27 H27C 109.5
H27A C27 H27C 109.5
H27B C27 H27C 109.5
C26 C28 C29 121.3(3)
C26 C28 H28 119.4
C29 C28 H28 119.4
C22 C29 C28 118.1(2)
C22 C29 C30 121.0(2)
C28 C29 C30 120.8(2)
C29 C30 H30A 109.5
C29 C30 H30B 109.5
H30A C30 H30B 109.5
C29 C30 H30C 109.5
H30A C30 H30C 109.5
H30B C30 H30C 109.5
N3 C31 N4 107.70(18)
N3 C31 B2 122.73(19)
N4 C31 B2 129.02(19)
C33 C32 N4 106.63(18)
C33 C32 C40 129.58(19)
N4 C32 C40 123.67(19)
C32 C33 N3 107.64(18)
C32 C33 C34 126.4(2)
N3 C33 C34 125.94(19)
C35 C34 C39 119.1(2)
C35 C34 C33 119.8(2)
C39 C34 C33 121.0(2)
C34 C35 C36 120.4(3)
C34 C35 H35 119.8
C36 C35 H35 119.8
C37 C36 C35 120.3(3)
C37 C36 H36 119.8
C35 C36 H36 119.8
C38 C37 C36 119.4(2)
C38 C37 H37 120.3
C36 C37 H37 120.3
C37 C38 C39 121.1(3)
C37 C38 H38 119.5
C39 C38 H38 119.5
C34 C39 C38 119.7(3)
C34 C39 H39 120.1
C38 C39 H39 120.1
C41 C40 C45 118.5(2)
C41 C40 C32 119.7(2)
C45 C40 C32 121.8(2)
C40 C41 C42 120.9(3)
C40 C41 H41 119.5
C42 C41 H41 119.5
C43 C42 C41 120.1(3)
C43 C42 H42 119.9
C41 C42 H42 119.9
C42 C43 C44 119.9(3)
C42 C43 H43 120.1
C44 C43 H43 120.1
C43 C44 C45 120.1(3)
C43 C44 H44 119.9
C45 C44 H44 119.9
C40 C45 C44 120.4(3)
C40 C45 H45 119.8
C44 C45 H45 119.8
C47 C46 C53 122.6(2)
C47 C46 N4 120.6(2)
C53 C46 N4 116.8(2)
C46 C47 C49 116.9(2)
C46 C47 C48 122.5(2)
C49 C47 C48 120.6(2)
C47 C48 H48A 109.5
C47 C48 H48B 109.5
H48A C48 H48B 109.5
C47 C48 H48C 109.5
H48A C48 H48C 109.5
H48B C48 H48C 109.5
C50 C49 C47 122.3(3)
C50 C49 H49 118.9
C47 C49 H49 118.9
C49 C50 C52 118.9(2)
C49 C50 C51 121.0(3)
C52 C50 C51 120.1(3)
C50 C51 H51A 109.5
C50 C51 H51B 109.5
H51A C51 H51B 109.5
C50 C51 H51C 109.5
H51A C51 H51C 109.5
H51B C51 H51C 109.5
C50 C52 C53 121.5(3)
C50 C52 H52 119.3
C53 C52 H52 119.3
C52 C53 C46 117.8(2)
C52 C53 C54 121.1(2)
C46 C53 C54 120.9(2)
C53 C54 H54A 109.5
C53 C54 H54B 109.5
H54A C54 H54B 109.5
C53 C54 H54C 109.5
H54A C54 H54C 109.5
H54B C54 H54C 109.5
C61 C60 H60A 109.5
C61 C60 H60B 109.5
H60A C60 H60B 109.5
C61 C60 H60C 109.5
H60A C60 H60C 109.5
H60B C60 H60C 109.5
C62 C61 C66 120.0
C62 C61 C60 120.3(4)
C66 C61 C60 119.6(4)
C63 C62 C61 120.0
C63 C62 H62 120.0
C61 C62 H62 120.0
C62 C63 C64 120.0
C62 C63 H63 120.0
C64 C63 H63 120.0
C63 C64 C65 120.0
C63 C64 H64 120.0
C65 C64 H64 120.0
C64 C65 C66 120.0
C64 C65 H65 120.0
C66 C65 H65 120.0
C65 C66 C61 120.0
C65 C66 H66 120.0
C61 C66 H66 120.0
C61A C60A H60D 109.5
C61A C60A H60E 109.5
H60D C60A H60E 109.5
C61A C60A H60F 109.5
H60D C60A H60F 109.5
H60E C60A H60F 109.5
C62A C61A C66A 120.0
C62A C61A C60A 120.0(4)
C66A C61A C60A 120.0(4)
C61A C62A C63A 120.0
C61A C62A H62A 120.0
C63A C62A H62A 120.0
C62A C63A C64A 120.0
C62A C63A H63A 120.0
C64A C63A H63A 120.0
C65A C64A C63A 120.0
C65A C64A H64A 120.0
C63A C64A H64A 120.0
C64A C65A C66A 120.0
C64A C65A H65A 120.0
C66A C65A H65A 120.0
C65A C66A C61A 120.0
C65A C66A H66A 120.0
C61A C66A H66A 120.0
C7 N1 C9 109.03(18)
C7 N1 B1 125.73(18)
C9 N1 B1 125.22(18)
C7 N2 C8 109.29(18)
C7 N2 C22 125.98(18)
C8 N2 C22 123.44(18)
C31 N3 C33 108.73(18)
C31 N3 B1 125.92(18)
C33 N3 B1 125.35(17)
C31 N4 C32 109.29(17)
C31 N4 C46 124.50(18)
C32 N4 C46 125.55(18)

loop_
_geom_bond_atom_site_label_1
_geom_bond_atom_site_label_2
_geom_bond_distance
B1 N3 1.566(3)
B1 N1 1.569(3)
B1 C1 1.601(3)
B1 Cl1 1.884(3)
B2 C7 1.599(3)
B2 C31 1.604(3)
B2 Cl2 1.822(3)
B2 Cl3 1.906(3)
C1 C6 1.390(4)
C1 C2 1.395(3)
C2 C3 1.381(4)
C2 H2 0.95
C3 C4 1.380(5)
C3 H3 0.95
C4 C5 1.384(5)
C4 H4 0.95
C5 C6 1.400(4)
C5 H5 0.95
C6 H6 0.95
C7 N1 1.346(3)
C7 N2 1.356(3)
C8 C9 1.356(3)
C8 N2 1.394(3)
C8 C16 1.478(3)
C9 N1 1.403(3)
C9 C10 1.483(3)
C10 C15 1.386(3)
C10 C11 1.396(3)
C11 C12 1.390(3)
C11 H11 0.95
C12 C13 1.381(4)
C12 H12 0.95
C13 C14 1.382(4)
C13 H13 0.95
C14 C15 1.389(3)
C14 H14 0.95
C15 H15 0.95
C16 C21 1.374(4)
C16 C17 1.401(4)
C17 C18 1.393(4)
C17 H17 0.95
C18 C19 1.398(6)
C18 H18 0.95
C19 C20 1.352(6)
C19 H19 0.95
C20 C21 1.388(4)
C20 H20 0.95
C21 H21 0.95
C22 C29 1.389(3)
C22 C23 1.393(3)
C22 N2 1.452(3)
C23 C25 1.400(4)
C23 C24 1.502(4)
C24 H24A 0.98
C24 H24B 0.98
C24 H24C 0.98
C25 C26 1.378(4)
C25 H25 0.95
C26 C28 1.391(4)
C26 C27 1.510(4)
C27 H27A 0.98
C27 H27B 0.98
C27 H27C 0.98
C28 C29 1.393(3)
C28 H28 0.95
C29 C30 1.501(3)
C30 H30A 0.98
C30 H30B 0.98
C30 H30C 0.98
C31 N3 1.343(3)
C31 N4 1.356(3)
C32 C33 1.355(3)
C32 N4 1.395(3)
C32 C40 1.478(3)
C33 N3 1.402(3)
C33 C34 1.484(3)
C34 C35 1.386(4)
C34 C39 1.390(3)
C35 C36 1.391(4)
C35 H35 0.95
C36 C37 1.378(5)
C36 H36 0.95
C37 C38 1.373(5)
C37 H37 0.95
C38 C39 1.390(4)
C38 H38 0.95
C39 H39 0.95
C40 C41 1.381(4)
C40 C45 1.386(4)
C41 C42 1.390(4)
C41 H41 0.95
C42 C43 1.363(5)
C42 H42 0.95
C43 C44 1.381(5)
C43 H43 0.95
C44 C45 1.389(4)
C44 H44 0.95
C45 H45 0.95
C46 C47 1.387(3)
C46 C53 1.397(3)
C46 N4 1.445(3)
C47 C49 1.403(4)
C47 C48 1.497(4)
C48 H48A 0.98
C48 H48B 0.98
C48 H48C 0.98
C49 C50 1.372(5)
C49 H49 0.95
C50 C52 1.387(4)
C50 C51 1.514(4)
C51 H51A 0.98
C51 H51B 0.98
C51 H51C 0.98
C52 C53 1.389(3)
C52 H52 0.95
C53 C54 1.502(4)
C54 H54A 0.98
C54 H54B 0.98
C54 H54C 0.98
C60 C61 1.504(8)
C60 H60A 0.98
C60 H60B 0.98
C60 H60C 0.98
C61 C62 1.39
C61 C66 1.39
C62 C63 1.39
C62 H62 0.95
C63 C64 1.39
C63 H63 0.95
C64 C65 1.39
C64 H64 0.95
C65 C66 1.39
C65 H65 0.95
C66 H66 0.95
C60A C61A 1.510(7)
C60A H60D 0.98
C60A H60E 0.98
C60A H60F 0.98
C61A C62A 1.39
C61A C66A 1.39
C62A C63A 1.39
C62A H62A 0.95
C63A C64A 1.39
C63A H63A 0.95
C64A C65A 1.39
C64A H64A 0.95
C65A C66A 1.39
C65A H65A 0.95
C66A H66A 0.95
